data_2238808
loop_
_publ_author_name
'Wu, Ya-Ming'

_publ_section_title
;
 <i>tert</i>-Butyl
 2-(6-{2-[2-(4-fluorophenyl)-5-isopropyl-3-phenyl-4-(phenylcarbamoyl)pyrrol-1-yl]ethyl}-2,2-dimethyl-1,3-dioxan-4-yl)acetate
;
_journal_issue 11
_journal_name_full 'Acta Crystallographica Section E'
_journal_page_first o1621
_journal_paper_doi 10.1107/S160053681302624X
_journal_volume 69
_journal_year 2013
_chemical_formula_iupac 'C40 H47 F N2 O5'
_chemical_formula_moiety 'C40 H47 F N2 O5'
_chemical_formula_sum 'C40 H47 F N2 O5'
_chemical_formula_weight 654.79
_chemical_name_systematic
'<i>tert</i>-Butyl 2-(6-{2-[2-(4-fluorophenyl)-5-isopropyl-3-phenyl-4-(phenylcarbamoyl)pyrrol-1-yl]ethyl}-2,2-dimethyl-1,3-dioxan-4-yl)acetate'
_space_group_IT_number 4
_symmetry_cell_setting monoclinic
_symmetry_space_group_name_Hall 'P 2yb'
_symmetry_space_group_name_H-M 'P 1 21 1'
_atom_sites_solution_hydrogens geom
_atom_sites_solution_primary direct
_atom_sites_solution_secondary difmap
_audit_creation_method SHELXL-97
_cell_angle_alpha 90.00
_cell_angle_beta 108.60(3)
_cell_angle_gamma 90.00
_cell_formula_units_Z 4
_cell_length_a 13.439(3)
_cell_length_b 15.636(3)
_cell_length_c 18.644(4)
_cell_measurement_reflns_used 25
_cell_measurement_temperature 293(2)
_cell_measurement_theta_max 13
_cell_measurement_theta_min 9
_cell_volume 3713.1(15)
_computing_cell_refinement 'CAD-4 EXPRESS (Enraf--Nonius, 1994)'
_computing_data_collection 'CAD-4 EXPRESS (Enraf--Nonius, 1994)'
_computing_data_reduction 'XCAD4 (Harms & Wocadlo, 1995)'
_computing_molecular_graphics 'SHELXTL (Sheldrick, 2008)'
_computing_publication_material 'SHELXTL (Sheldrick, 2008)'
_computing_structure_refinement 'SHELXL97 (Sheldrick, 2008)'
_computing_structure_solution 'SHELXS97 (Sheldrick, 2008)'
_diffrn_ambient_temperature 293(2)
_diffrn_measured_fraction_theta_full 0.996
_diffrn_measured_fraction_theta_max 0.996
_diffrn_measurement_device_type 'Enraf--Nonius CAD-4'
_diffrn_measurement_method \w/2\q
_diffrn_radiation_monochromator graphite
_diffrn_radiation_source 'fine-focus sealed tube'
_diffrn_radiation_type MoK\a
_diffrn_radiation_wavelength 0.71073
_diffrn_reflns_av_R_equivalents 0.0994
_diffrn_reflns_av_sigmaI/netI 0.1037
_diffrn_reflns_limit_h_max 16
_diffrn_reflns_limit_h_min 0
_diffrn_reflns_limit_k_max 18
_diffrn_reflns_limit_k_min 0
_diffrn_reflns_limit_l_max 21
_diffrn_reflns_limit_l_min -22
_diffrn_reflns_number 7418
_diffrn_reflns_theta_full 25.44
_diffrn_reflns_theta_max 25.44
_diffrn_reflns_theta_min 1.15
_diffrn_standards_decay_% 1
_diffrn_standards_interval_count 200
_diffrn_standards_interval_time 120
_diffrn_standards_number 3
_exptl_absorpt_coefficient_mu 0.080
_exptl_absorpt_correction_T_max 0.9920
_exptl_absorpt_correction_T_min 0.9764
_exptl_absorpt_correction_type psi-scan
_exptl_absorpt_process_details '(North <i>et al.</i>, 1968)'
_exptl_crystal_colour white
_exptl_crystal_density_diffrn 1.171
_exptl_crystal_density_method 'not measured'
_exptl_crystal_description block
_exptl_crystal_F_000 1400
_exptl_crystal_size_max 0.30
_exptl_crystal_size_mid 0.20
_exptl_crystal_size_min 0.10
_refine_diff_density_max 0.187
_refine_diff_density_min -0.221
_refine_ls_extinction_method none
_refine_ls_goodness_of_fit_ref 1.000
_refine_ls_hydrogen_treatment constr
_refine_ls_matrix_type full
_refine_ls_number_parameters 865
_refine_ls_number_reflns 7100
_refine_ls_number_restraints 1
_refine_ls_restrained_S_all 1.000
_refine_ls_R_factor_all 0.1243
_refine_ls_R_factor_gt 0.0590
_refine_ls_shift/su_max 0.000
_refine_ls_shift/su_mean 0.000
_refine_ls_structure_factor_coef Fsqd
_refine_ls_weighting_details 'calc w=1/[\s^2^(Fo^2^)+(0.0260P)^2^+0.0000P] where P=(Fo^2^+2Fc^2^)/3'
_refine_ls_weighting_scheme calc
_refine_ls_wR_factor_gt 0.0879
_refine_ls_wR_factor_ref 0.1040
_reflns_number_gt 3663
_reflns_number_total 7100
_reflns_threshold_expression I>2sigma(I)
_cod_data_source_file vm2197.cif
_cod_data_source_block I
_cod_original_cell_volume 3713.1(13)
_cod_original_sg_symbol_H-M 'P 21'
_cod_database_code 2238808

loop_
_symmetry_equiv_pos_as_xyz
'x, y, z'
'-x, y+1/2, -z'

loop_
_atom_site_type_symbol
_atom_site_label
_atom_site_fract_x
_atom_site_fract_y
_atom_site_fract_z
_atom_site_U_iso_or_equiv
_atom_site_adp_type
_atom_site_calc_flag
_atom_site_refinement_flags
_atom_site_occupancy
_atom_site_symmetry_multiplicity
O O1 0.3130(3) 0.1418(3) 0.0666(2) 0.0597(12) Uani d . 1 1
O O2 0.2185(3) 0.2258(3) -0.0277(3) 0.0654(13) Uani d . 1 1
O O3 0.4393(3) 0.1809(3) -0.04862(19) 0.0487(10) Uani d . 1 1
O O4 0.5975(3) 0.1890(3) -0.07450(19) 0.0478(10) Uani d . 1 1
O O5 1.0683(4) 0.5083(3) -0.0990(3) 0.0874(17) Uani d . 1 1
F F1 0.8952(4) 0.2611(4) 0.3190(2) 0.135(2) Uani d . 1 1
N N1 0.9191(3) 0.2897(3) -0.0191(2) 0.0423(12) Uani d . 1 1
N N2 1.1740(3) 0.3936(3) -0.0966(2) 0.0478(13) Uani d . 1 1
H H2A 1.1843 0.3410 -0.0829 0.057 Uiso calc R 1 1
C C1 0.1358(6) 0.1115(5) 0.0672(5) 0.094(3) Uani d . 1 1
H H1A 0.1553 0.1413 0.1147 0.141 Uiso calc R 1 1
H H1B 0.0874 0.0665 0.0678 0.141 Uiso calc R 1 1
H H1C 0.1032 0.1506 0.0269 0.141 Uiso calc R 1 1
C C2 0.2826(6) 0.0125(5) 0.1190(4) 0.100(3) Uani d . 1 1
H H2B 0.2958 0.0408 0.1668 0.150 Uiso calc R 1 1
H H2C 0.3478 -0.0069 0.1139 0.150 Uiso calc R 1 1
H H2D 0.2373 -0.0356 0.1164 0.150 Uiso calc R 1 1
C C3 0.2115(7) 0.0333(5) -0.0202(4) 0.103(3) Uani d . 1 1
H H3A 0.1792 0.0738 -0.0594 0.154 Uiso calc R 1 1
H H3B 0.1661 -0.0152 -0.0247 0.154 Uiso calc R 1 1
H H3C 0.2772 0.0148 -0.0251 0.154 Uiso calc R 1 1
C C4 0.2304(5) 0.0744(5) 0.0554(4) 0.061(2) Uani d . 1 1
C C5 0.2986(5) 0.2099(5) 0.0224(4) 0.0535(17) Uani d . 1 1
C C6 0.3943(4) 0.2655(4) 0.0431(3) 0.0546(17) Uani d . 1 1
H H6A 0.4148 0.2799 0.0964 0.066 Uiso calc R 1 1
H H6B 0.3792 0.3181 0.0141 0.066 Uiso calc R 1 1
C C7 0.4842(4) 0.2174(4) 0.0262(3) 0.0528(15) Uani d . 1 1
H H7A 0.5098 0.1715 0.0633 0.063 Uiso calc R 1 1
C C8 0.5747(4) 0.2756(4) 0.0265(3) 0.0616(19) Uani d . 1 1
H H8A 0.6095 0.2963 0.0774 0.074 Uiso calc R 1 1
H H8B 0.5485 0.3245 -0.0060 0.074 Uiso calc R 1 1
C C9 0.6524(4) 0.2260(4) -0.0017(3) 0.0492(14) Uani d . 1 1
H H9A 0.6849 0.1806 0.0343 0.059 Uiso calc R 1 1
C C10 0.5113(4) 0.1363(4) -0.0759(3) 0.0480(16) Uani d . 1 1
C C11 0.4506(5) 0.1194(4) -0.1593(3) 0.068(2) Uani d . 1 1
H H11A 0.4279 0.1728 -0.1847 0.102 Uiso calc R 1 1
H H11B 0.3906 0.0844 -0.1630 0.102 Uiso calc R 1 1
H H11C 0.4954 0.0905 -0.1826 0.102 Uiso calc R 1 1
C C12 0.5434(5) 0.0525(4) -0.0337(4) 0.0650(19) Uani d . 1 1
H H12A 0.5802 0.0641 0.0186 0.098 Uiso calc R 1 1
H H12B 0.5884 0.0213 -0.0553 0.098 Uiso calc R 1 1
H H12C 0.4819 0.0192 -0.0377 0.098 Uiso calc R 1 1
C C13 0.7365(4) 0.2839(4) -0.0124(3) 0.0539(17) Uani d . 1 1
H H13A 0.7048 0.3227 -0.0540 0.065 Uiso calc R 1 1
H H13B 0.7654 0.3181 0.0329 0.065 Uiso calc R 1 1
C C14 0.8245(4) 0.2362(4) -0.0284(3) 0.0472(16) Uani d . 1 1
H H14A 0.8438 0.1875 0.0054 0.057 Uiso calc R 1 1
H H14B 0.7997 0.2145 -0.0798 0.057 Uiso calc R 1 1
C C15 0.9849(4) 0.3189(4) 0.0499(3) 0.0415(15) Uani d . 1 1
C C16 1.0570(4) 0.3730(4) 0.0355(3) 0.0425(15) Uani d . 1 1
C C17 1.0329(4) 0.3779(4) -0.0437(3) 0.0393(15) Uani d . 1 1
C C18 0.9474(4) 0.3272(4) -0.0769(3) 0.0426(15) Uani d . 1 1
C C19 0.8945(5) 0.3015(5) -0.1576(3) 0.0567(19) Uani d . 1 1
H H19A 0.8194 0.2949 -0.1650 0.068 Uiso calc R 1 1
C C20 0.9351(6) 0.2165(5) -0.1756(4) 0.088(3) Uani d . 1 1
H H20A 0.9269 0.1738 -0.1409 0.132 Uiso calc R 1 1
H H20B 1.0081 0.2218 -0.1710 0.132 Uiso calc R 1 1
H H20C 0.8961 0.1999 -0.2264 0.132 Uiso calc R 1 1
C C21 0.9067(6) 0.3704(6) -0.2135(3) 0.094(3) Uani d . 1 1
H H21A 0.8732 0.3513 -0.2645 0.141 Uiso calc R 1 1
H H21B 0.9799 0.3802 -0.2058 0.141 Uiso calc R 1 1
H H21C 0.8745 0.4227 -0.2051 0.141 Uiso calc R 1 1
C C22 0.9649(4) 0.3015(4) 0.1220(3) 0.0466(15) Uani d . 1 1
C C23 0.9530(4) 0.2195(4) 0.1472(3) 0.0510(16) Uani d . 1 1
H H23A 0.9622 0.1727 0.1192 0.061 Uiso calc R 1 1
C C24 0.9282(5) 0.2059(5) 0.2119(3) 0.0624(19) Uani d . 1 1
H H24A 0.9172 0.1508 0.2267 0.075 Uiso calc R 1 1
C C25 0.9201(6) 0.2743(6) 0.2539(4) 0.076(2) Uani d . 1 1
C C26 0.9361(6) 0.3550(5) 0.2344(4) 0.085(3) Uani d . 1 1
H H26A 0.9317 0.4006 0.2654 0.102 Uiso calc R 1 1
C C27 0.9590(5) 0.3699(5) 0.1683(3) 0.0634(19) Uani d . 1 1
H H27A 0.9703 0.4254 0.1547 0.076 Uiso calc R 1 1
C C28 1.1479(4) 0.4110(4) 0.0935(3) 0.0413(15) Uani d . 1 1
C C29 1.2151(5) 0.3607(5) 0.1487(3) 0.0600(19) Uani d . 1 1
H H29A 1.2021 0.3023 0.1487 0.072 Uiso calc R 1 1
C C30 1.3012(5) 0.3941(5) 0.2041(3) 0.0617(19) Uani d . 1 1
H H30A 1.3442 0.3585 0.2410 0.074 Uiso calc R 1 1
C C31 1.3229(5) 0.4797(5) 0.2044(4) 0.064(2) Uani d . 1 1
H H31A 1.3797 0.5031 0.2419 0.077 Uiso calc R 1 1
C C32 1.2592(6) 0.5301(5) 0.1483(4) 0.076(2) Uani d . 1 1
H H32A 1.2744 0.5879 0.1465 0.091 Uiso calc R 1 1
C C33 1.1727(5) 0.4959(4) 0.0944(4) 0.066(2) Uani d . 1 1
H H33A 1.1299 0.5317 0.0576 0.079 Uiso calc R 1 1
C C34 1.0917(5) 0.4326(4) -0.0816(3) 0.0473(16) Uani d . 1 1
C C35 1.2448(5) 0.4279(4) -0.1317(3) 0.0461(16) Uani d . 1 1
C C36 1.2423(5) 0.5113(5) -0.1550(3) 0.065(2) Uani d . 1 1
H H36A 1.1927 0.5488 -0.1475 0.078 Uiso calc R 1 1
C C37 1.3131(6) 0.5401(5) -0.1895(4) 0.083(2) Uani d . 1 1
H H37A 1.3108 0.5969 -0.2047 0.099 Uiso calc R 1 1
C C38 1.3866(6) 0.4863(6) -0.2018(5) 0.092(3) Uani d . 1 1
H H38A 1.4332 0.5055 -0.2260 0.111 Uiso calc R 1 1
C C39 1.3895(6) 0.4029(6) -0.1773(4) 0.098(3) Uani d . 1 1
H H39A 1.4394 0.3657 -0.1845 0.118 Uiso calc R 1 1
C C40 1.3187(5) 0.3728(4) -0.1416(3) 0.0638(17) Uani d . 1 1
H H40A 1.3220 0.3165 -0.1249 0.077 Uiso calc R 1 1
F F2 0.6114(4) 0.3625(4) 0.1940(2) 0.1283(19) Uani d . 1 1
O O6 1.2025(3) 0.4521(3) 0.4415(2) 0.0669(13) Uani d . 1 1
O O7 1.2878(4) 0.3828(3) 0.5494(3) 0.0745(14) Uani d . 1 1
O O8 1.0404(3) 0.4435(3) 0.5251(2) 0.0538(11) Uani d . 1 1
O O9 0.8805(3) 0.4336(3) 0.5485(2) 0.0569(12) Uani d . 1 1
O O10 0.4265(4) 0.0903(3) 0.5996(3) 0.0900(18) Uani d . 1 1
N N3 0.5953(3) 0.3064(3) 0.5323(2) 0.0428(12) Uani d . 1 1
N N4 0.3355(4) 0.2088(3) 0.6058(2) 0.0492(13) Uani d . 1 1
H H4A 0.3292 0.2623 0.5944 0.059 Uiso calc R 1 1
C C41 1.3828(6) 0.4827(5) 0.4474(6) 0.117(3) Uani d . 1 1
H H41A 1.4120 0.4453 0.4897 0.176 Uiso calc R 1 1
H H41B 1.4316 0.5279 0.4485 0.176 Uiso calc R 1 1
H H41C 1.3692 0.4511 0.4011 0.176 Uiso calc R 1 1
C C42 1.2913(6) 0.5694(5) 0.5232(4) 0.082(2) Uani d . 1 1
H H42A 1.3223 0.5332 0.5661 0.123 Uiso calc R 1 1
H H42B 1.2232 0.5877 0.5233 0.123 Uiso calc R 1 1
H H42C 1.3352 0.6185 0.5257 0.123 Uiso calc R 1 1
C C43 1.2291(7) 0.5774(6) 0.3827(4) 0.119(3) Uani d . 1 1
H H43A 1.1636 0.5990 0.3855 0.178 Uiso calc R 1 1
H H43B 1.2167 0.5443 0.3373 0.178 Uiso calc R 1 1
H H43C 1.2748 0.6244 0.3820 0.178 Uiso calc R 1 1
C C44 1.2807(6) 0.5207(5) 0.4518(5) 0.075(2) Uani d . 1 1
C C45 1.2134(5) 0.3901(4) 0.4930(4) 0.0551(18) Uani d . 1 1
C C46 1.1176(5) 0.3347(4) 0.4751(3) 0.0635(19) Uani d . 1 1
H H46A 1.1383 0.2750 0.4793 0.076 Uiso calc R 1 1
H H46B 1.0734 0.3451 0.4235 0.076 Uiso calc R 1 1
C C47 1.0569(4) 0.3533(4) 0.5286(3) 0.0492(14) Uani d . 1 1
H H47A 1.0990 0.3370 0.5801 0.059 Uiso calc R 1 1
C C48 0.9528(4) 0.3085(4) 0.5073(3) 0.0550(17) Uani d . 1 1
H H48A 0.9642 0.2476 0.5162 0.066 Uiso calc R 1 1
H H48B 0.9164 0.3168 0.4538 0.066 Uiso calc R 1 1
C C49 0.8848(4) 0.3417(4) 0.5527(3) 0.0536(15) Uani d . 1 1
H H49A 0.9136 0.3233 0.6056 0.064 Uiso calc R 1 1
C C50 0.9811(5) 0.4750(5) 0.5716(4) 0.0564(18) Uani d . 1 1
C C51 0.9610(6) 0.5689(5) 0.5535(4) 0.087(2) Uani d . 1 1
H H51A 0.9225 0.5756 0.5008 0.130 Uiso calc R 1 1
H H51B 1.0268 0.5985 0.5650 0.130 Uiso calc R 1 1
H H51C 0.9211 0.5922 0.5834 0.130 Uiso calc R 1 1
C C52 1.0377(5) 0.4627(5) 0.6544(3) 0.088(3) Uani d . 1 1
H H52A 1.0511 0.4029 0.6648 0.133 Uiso calc R 1 1
H H52B 0.9951 0.4841 0.6832 0.133 Uiso calc R 1 1
H H52C 1.1031 0.4933 0.6683 0.133 Uiso calc R 1 1
C C53 0.7731(4) 0.3105(4) 0.5189(4) 0.067(2) Uani d . 1 1
H H53A 0.7525 0.3171 0.4644 0.080 Uiso calc R 1 1
H H53B 0.7714 0.2499 0.5295 0.080 Uiso calc R 1 1
C C54 0.6933(4) 0.3548(4) 0.5465(3) 0.0475(16) Uani d . 1 1
H H54A 0.7234 0.3648 0.6005 0.057 Uiso calc R 1 1
H H54B 0.6774 0.4101 0.5219 0.057 Uiso calc R 1 1
C C55 0.5303(4) 0.2801(4) 0.4605(3) 0.0438(15) Uani d . 1 1
C C56 0.4548(4) 0.2267(4) 0.4725(3) 0.0434(15) Uani d . 1 1
C C57 0.4755(4) 0.2202(4) 0.5526(3) 0.0456(16) Uani d . 1 1
C C58 0.5604(4) 0.2695(4) 0.5878(3) 0.0426(15) Uani d . 1 1
C C59 0.6099(5) 0.2903(4) 0.6695(3) 0.0544(17) Uani d . 1 1
H H59A 0.6856 0.2952 0.6785 0.065 Uiso calc R 1 1
C C60 0.5715(6) 0.3788(5) 0.6877(4) 0.098(3) Uani d . 1 1
H H60A 0.5829 0.4210 0.6538 0.146 Uiso calc R 1 1
H H60B 0.6097 0.3943 0.7389 0.146 Uiso calc R 1 1
H H60C 0.4979 0.3757 0.6817 0.146 Uiso calc R 1 1
C C61 0.5949(5) 0.2228(5) 0.7231(3) 0.080(2) Uani d . 1 1
H H61A 0.6283 0.2410 0.7743 0.120 Uiso calc R 1 1
H H61B 0.6255 0.1700 0.7143 0.120 Uiso calc R 1 1
H H61C 0.5212 0.2147 0.7146 0.120 Uiso calc R 1 1
C C62 0.5473(4) 0.3040(4) 0.3898(3) 0.0438(15) Uani d . 1 1
C C63 0.5648(4) 0.3885(4) 0.3714(3) 0.0481(15) Uani d . 1 1
H H63A 0.5609 0.4322 0.4042 0.058 Uiso calc R 1 1
C C64 0.5872(5) 0.4090(5) 0.3073(3) 0.0617(19) Uani d . 1 1
H H64A 0.6007 0.4653 0.2970 0.074 Uiso calc R 1 1
C C65 0.5893(6) 0.3445(6) 0.2586(4) 0.077(2) Uani d . 1 1
C C66 0.5680(6) 0.2596(6) 0.2715(4) 0.081(2) Uani d . 1 1
H H66A 0.5680 0.2170 0.2367 0.097 Uiso calc R 1 1
C C67 0.5470(5) 0.2406(5) 0.3373(3) 0.064(2) Uani d . 1 1
H H67A 0.5324 0.1844 0.3469 0.076 Uiso calc R 1 1
C C68 0.3636(5) 0.1904(4) 0.4129(3) 0.0460(16) Uani d . 1 1
C C69 0.2946(5) 0.2440(4) 0.3621(3) 0.0582(19) Uani d . 1 1
H H69A 0.3052 0.3028 0.3663 0.070 Uiso calc R 1 1
C C70 0.2103(5) 0.2119(5) 0.3053(4) 0.073(2) Uani d . 1 1
H H70A 0.1664 0.2491 0.2703 0.088 Uiso calc R 1 1
C C71 0.1900(5) 0.1250(5) 0.2995(4) 0.069(2) Uani d . 1 1
H H71A 0.1328 0.1033 0.2613 0.083 Uiso calc R 1 1
C C72 0.2570(5) 0.0709(5) 0.3520(4) 0.088(3) Uani d . 1 1
H H72A 0.2442 0.0124 0.3490 0.106 Uiso calc R 1 1
C C73 0.3423(6) 0.1024(4) 0.4086(4) 0.075(2) Uani d . 1 1
H H73A 0.3857 0.0654 0.4440 0.090 Uiso calc R 1 1
C C74 0.4107(5) 0.1659(4) 0.5892(3) 0.0488(16) Uani d . 1 1
C C75 0.2655(5) 0.1746(5) 0.6406(3) 0.0581(19) Uani d . 1 1
C C76 0.2330(5) 0.0916(5) 0.6325(4) 0.079(2) Uani d . 1 1
H H76A 0.2575 0.0541 0.6032 0.095 Uiso calc R 1 1
C C77 0.1621(8) 0.0630(7) 0.6688(6) 0.130(4) Uani d . 1 1
H H77A 0.1370 0.0071 0.6622 0.156 Uiso calc R 1 1
C C78 0.1306(8) 0.1185(8) 0.7140(6) 0.129(4) Uani d . 1 1
H H78A 0.0854 0.0992 0.7394 0.155 Uiso calc R 1 1
C C79 0.1634(6) 0.2008(7) 0.7228(4) 0.099(3) Uani d . 1 1
H H79A 0.1389 0.2378 0.7526 0.119 Uiso calc R 1 1
C C80 0.2318(5) 0.2296(4) 0.6884(3) 0.0667(18) Uani d . 1 1
H H80A 0.2566 0.2854 0.6962 0.080 Uiso calc R 1 1

loop_
_atom_site_aniso_label
_atom_site_aniso_U_11
_atom_site_aniso_U_22
_atom_site_aniso_U_33
_atom_site_aniso_U_12
_atom_site_aniso_U_13
_atom_site_aniso_U_23
O1 0.054(3) 0.057(3) 0.076(3) -0.001(2) 0.032(2) 0.011(3)
O2 0.052(3) 0.057(3) 0.089(3) 0.001(2) 0.024(2) 0.008(3)
O3 0.045(2) 0.056(3) 0.047(2) 0.000(2) 0.0183(19) -0.005(2)
O4 0.043(2) 0.054(3) 0.052(2) -0.008(2) 0.0231(18) -0.007(2)
O5 0.098(4) 0.051(3) 0.143(5) 0.026(3) 0.080(4) 0.045(3)
F1 0.181(5) 0.182(5) 0.072(3) -0.043(4) 0.082(3) -0.012(3)
N1 0.040(3) 0.049(3) 0.043(3) -0.009(2) 0.020(2) 0.002(3)
N2 0.046(3) 0.042(3) 0.063(3) 0.002(3) 0.027(3) 0.008(3)
C1 0.082(5) 0.072(6) 0.158(8) -0.004(5) 0.079(6) 0.011(5)
C2 0.111(7) 0.077(6) 0.130(7) 0.003(5) 0.065(6) 0.029(6)
C3 0.129(8) 0.075(6) 0.100(6) -0.010(6) 0.028(6) -0.010(6)
C4 0.049(4) 0.044(4) 0.094(5) -0.009(4) 0.026(4) 0.004(4)
C5 0.046(4) 0.052(5) 0.068(4) 0.002(4) 0.026(3) 0.000(4)
C6 0.052(4) 0.061(5) 0.056(4) -0.010(4) 0.024(3) -0.010(3)
C7 0.043(3) 0.060(4) 0.062(4) -0.007(3) 0.026(3) -0.001(3)
C8 0.043(3) 0.085(5) 0.062(4) -0.020(4) 0.024(3) -0.025(4)
C9 0.043(3) 0.064(4) 0.040(3) -0.015(3) 0.013(3) -0.005(3)
C10 0.038(3) 0.053(4) 0.057(4) -0.005(3) 0.021(3) -0.007(3)
C11 0.069(4) 0.085(5) 0.049(4) -0.023(4) 0.018(3) -0.024(4)
C12 0.066(4) 0.041(4) 0.096(5) -0.001(3) 0.037(4) -0.007(4)
C13 0.044(4) 0.066(5) 0.062(4) -0.015(3) 0.031(3) -0.006(4)
C14 0.046(3) 0.055(4) 0.043(3) -0.011(3) 0.017(3) -0.013(3)
C15 0.043(3) 0.044(4) 0.039(3) -0.003(3) 0.016(3) 0.004(3)
C16 0.032(3) 0.038(4) 0.057(4) -0.003(3) 0.014(3) -0.001(3)
C17 0.039(3) 0.044(4) 0.043(3) 0.008(3) 0.026(3) 0.010(3)
C18 0.046(4) 0.042(4) 0.044(3) -0.007(3) 0.020(3) -0.002(3)
C19 0.045(4) 0.087(5) 0.041(3) -0.015(4) 0.018(3) -0.011(4)
C20 0.106(6) 0.099(7) 0.069(5) -0.003(6) 0.040(4) -0.029(5)
C21 0.092(6) 0.125(7) 0.064(4) -0.013(6) 0.021(4) 0.013(5)
C22 0.041(3) 0.049(4) 0.051(4) -0.002(3) 0.017(3) -0.006(3)
C23 0.051(4) 0.050(4) 0.052(4) -0.006(3) 0.016(3) -0.005(3)
C24 0.061(4) 0.075(5) 0.056(4) -0.010(4) 0.025(3) 0.007(4)
C25 0.092(5) 0.097(7) 0.049(4) -0.015(5) 0.037(4) 0.003(4)
C26 0.120(7) 0.071(6) 0.080(5) -0.006(5) 0.053(5) -0.022(5)
C27 0.091(5) 0.055(5) 0.059(4) -0.013(4) 0.045(4) -0.006(4)
C28 0.040(3) 0.042(4) 0.049(3) -0.010(3) 0.025(3) 0.002(3)
C29 0.048(4) 0.063(5) 0.063(4) -0.013(4) 0.010(3) 0.003(4)
C30 0.058(4) 0.058(5) 0.060(4) -0.015(4) 0.007(3) 0.008(4)
C31 0.058(4) 0.061(5) 0.064(5) -0.013(4) 0.007(4) 0.005(4)
C32 0.079(5) 0.049(5) 0.089(5) -0.015(4) 0.011(5) 0.015(4)
C33 0.052(4) 0.057(5) 0.074(5) -0.001(4) 0.001(4) 0.015(4)
C34 0.046(4) 0.049(5) 0.052(4) 0.008(3) 0.023(3) 0.010(3)
C35 0.047(4) 0.055(5) 0.038(3) -0.009(3) 0.016(3) 0.000(3)
C36 0.063(4) 0.063(5) 0.071(4) 0.003(4) 0.026(4) 0.023(4)
C37 0.075(5) 0.083(6) 0.105(6) -0.025(5) 0.050(5) 0.021(5)
C38 0.088(6) 0.106(8) 0.109(7) -0.008(6) 0.070(5) 0.021(6)
C39 0.086(6) 0.108(7) 0.132(7) 0.007(5) 0.078(5) 0.009(6)
C40 0.080(4) 0.053(4) 0.077(4) 0.011(4) 0.051(4) 0.003(4)
F2 0.190(5) 0.147(5) 0.079(3) -0.012(4) 0.087(3) 0.003(3)
O6 0.061(3) 0.066(3) 0.081(3) -0.008(3) 0.033(2) 0.004(3)
O7 0.059(3) 0.048(3) 0.110(4) -0.002(3) 0.018(3) 0.022(3)
O8 0.050(2) 0.052(3) 0.063(3) -0.014(2) 0.023(2) -0.004(2)
O9 0.046(2) 0.051(3) 0.075(3) -0.010(2) 0.022(2) -0.008(2)
O10 0.105(4) 0.044(3) 0.157(5) 0.011(3) 0.093(4) 0.024(3)
N3 0.043(3) 0.051(3) 0.037(3) -0.011(3) 0.016(2) -0.007(2)
N4 0.051(3) 0.046(3) 0.061(3) 0.006(3) 0.034(3) 0.008(3)
C41 0.079(6) 0.078(6) 0.231(10) -0.012(5) 0.101(7) -0.005(7)
C42 0.120(7) 0.043(5) 0.087(5) -0.016(5) 0.040(5) -0.009(4)
C43 0.159(9) 0.104(7) 0.086(6) -0.024(7) 0.029(6) 0.043(6)
C44 0.077(5) 0.047(5) 0.113(6) -0.013(4) 0.049(5) 0.005(5)
C45 0.052(4) 0.042(4) 0.081(5) 0.006(4) 0.035(4) 0.007(4)
C46 0.058(4) 0.067(5) 0.080(4) -0.021(4) 0.043(4) -0.009(4)
C47 0.046(3) 0.047(4) 0.058(4) -0.001(3) 0.021(3) 0.004(3)
C48 0.041(3) 0.052(4) 0.076(4) -0.006(3) 0.025(3) -0.006(3)
C49 0.053(4) 0.051(4) 0.062(4) -0.010(3) 0.026(3) -0.008(3)
C50 0.054(4) 0.062(5) 0.060(4) -0.011(4) 0.028(3) -0.014(4)
C51 0.101(6) 0.057(5) 0.122(6) -0.007(4) 0.065(5) -0.008(5)
C52 0.063(4) 0.128(7) 0.079(5) -0.033(5) 0.030(4) -0.044(5)
C53 0.046(4) 0.050(5) 0.106(5) -0.007(4) 0.028(4) -0.022(4)
C54 0.050(4) 0.048(4) 0.049(3) -0.015(3) 0.023(3) -0.007(3)
C55 0.039(3) 0.042(4) 0.058(4) -0.003(3) 0.027(3) -0.005(3)
C56 0.039(3) 0.037(4) 0.056(4) -0.001(3) 0.019(3) 0.006(3)
C57 0.049(4) 0.042(4) 0.049(4) -0.001(3) 0.020(3) -0.001(3)
C58 0.039(3) 0.050(4) 0.044(3) -0.003(3) 0.022(3) -0.001(3)
C59 0.051(4) 0.070(5) 0.047(4) -0.011(4) 0.023(3) 0.004(4)
C60 0.120(7) 0.102(7) 0.077(5) -0.011(6) 0.041(5) -0.040(5)
C61 0.081(5) 0.111(7) 0.047(4) -0.017(5) 0.018(3) 0.016(4)
C62 0.042(3) 0.048(4) 0.046(3) -0.013(3) 0.020(3) -0.002(3)
C63 0.034(3) 0.057(4) 0.059(4) -0.007(3) 0.024(3) 0.005(3)
C64 0.067(4) 0.066(5) 0.048(4) -0.020(4) 0.013(3) 0.010(4)
C65 0.098(6) 0.097(7) 0.044(4) -0.001(5) 0.034(4) -0.001(5)
C66 0.112(6) 0.082(6) 0.056(5) 0.004(5) 0.039(4) -0.015(4)
C67 0.070(5) 0.058(5) 0.060(4) 0.003(4) 0.017(4) -0.003(4)
C68 0.051(4) 0.049(4) 0.038(3) -0.009(3) 0.013(3) 0.003(3)
C69 0.069(5) 0.033(4) 0.067(4) -0.007(3) 0.012(4) 0.006(3)
C70 0.063(5) 0.067(6) 0.075(5) -0.008(4) 0.002(4) 0.020(4)
C71 0.056(4) 0.071(6) 0.070(5) -0.020(4) 0.004(4) -0.006(4)
C72 0.069(5) 0.057(5) 0.105(6) -0.017(4) -0.018(5) 0.015(5)
C73 0.077(5) 0.042(5) 0.082(5) -0.014(4) -0.009(4) -0.001(4)
C74 0.048(4) 0.045(4) 0.056(4) -0.010(4) 0.021(3) 0.005(3)
C75 0.044(4) 0.077(6) 0.062(4) -0.003(4) 0.029(3) 0.008(4)
C76 0.076(5) 0.065(5) 0.119(6) -0.019(4) 0.066(5) -0.003(5)
C77 0.157(10) 0.092(8) 0.182(10) -0.025(7) 0.111(8) 0.004(7)
C78 0.117(8) 0.156(12) 0.150(10) -0.020(8) 0.093(7) 0.022(9)
C79 0.086(6) 0.133(8) 0.103(6) 0.019(6) 0.066(5) 0.007(6)
C80 0.067(4) 0.076(5) 0.069(4) 0.011(4) 0.038(4) 0.016(4)

loop_
_atom_type_symbol
_atom_type_description
_atom_type_scat_dispersion_real
_atom_type_scat_dispersion_imag
_atom_type_scat_source
C C 0.0033 0.0016 'International Tables Vol C Tables 4.2.6.8 and 6.1.1.4'
H H 0.0000 0.0000 'International Tables Vol C Tables 4.2.6.8 and 6.1.1.4'
N N 0.0061 0.0033 'International Tables Vol C Tables 4.2.6.8 and 6.1.1.4'
O O 0.0106 0.0060 'International Tables Vol C Tables 4.2.6.8 and 6.1.1.4'
F F 0.0171 0.0103 'International Tables Vol C Tables 4.2.6.8 and 6.1.1.4'

loop_
_geom_angle_atom_site_label_1
_geom_angle_atom_site_label_2
_geom_angle_atom_site_label_3
_geom_angle
C5 O1 C4 121.7(5)
C10 O3 C7 114.7(4)
C10 O4 C9 114.9(4)
C18 N1 C15 109.4(5)
C18 N1 C14 125.8(4)
C15 N1 C14 124.3(4)
C34 N2 C35 129.1(5)
C34 N2 H2A 115.5
C35 N2 H2A 115.5
C4 C1 H1A 109.5
C4 C1 H1B 109.5
H1A C1 H1B 109.5
C4 C1 H1C 109.5
H1A C1 H1C 109.5
H1B C1 H1C 109.5
C4 C2 H2B 109.5
C4 C2 H2C 109.5
H2B C2 H2C 109.5
C4 C2 H2D 109.5
H2B C2 H2D 109.5
H2C C2 H2D 109.5
C4 C3 H3A 109.5
C4 C3 H3B 109.5
H3A C3 H3B 109.5
C4 C3 H3C 109.5
H3A C3 H3C 109.5
H3B C3 H3C 109.5
C1 C4 O1 109.8(6)
C1 C4 C3 114.4(7)
O1 C4 C3 109.2(6)
C1 C4 C2 109.8(6)
O1 C4 C2 101.7(5)
C3 C4 C2 111.0(6)
O2 C5 O1 124.5(6)
O2 C5 C6 124.2(7)
O1 C5 C6 111.3(6)
C5 C6 C7 109.3(5)
C5 C6 H6A 109.8
C7 C6 H6A 109.8
C5 C6 H6B 109.8
C7 C6 H6B 109.8
H6A C6 H6B 108.3
O3 C7 C8 109.1(4)
O3 C7 C6 106.1(4)
C8 C7 C6 112.8(5)
O3 C7 H7A 109.6
C8 C7 H7A 109.6
C6 C7 H7A 109.6
C7 C8 C9 109.3(5)
C7 C8 H8A 109.8
C9 C8 H8A 109.8
C7 C8 H8B 109.8
C9 C8 H8B 109.8
H8A C8 H8B 108.3
O4 C9 C13 107.2(4)
O4 C9 C8 109.1(4)
C13 C9 C8 111.4(5)
O4 C9 H9A 109.7
C13 C9 H9A 109.7
C8 C9 H9A 109.7
O3 C10 O4 110.9(5)
O3 C10 C12 110.7(5)
O4 C10 C12 113.4(5)
O3 C10 C11 104.3(5)
O4 C10 C11 106.7(5)
C12 C10 C11 110.5(6)
C10 C11 H11A 109.5
C10 C11 H11B 109.5
H11A C11 H11B 109.5
C10 C11 H11C 109.5
H11A C11 H11C 109.5
H11B C11 H11C 109.5
C10 C12 H12A 109.5
C10 C12 H12B 109.5
H12A C12 H12B 109.5
C10 C12 H12C 109.5
H12A C12 H12C 109.5
H12B C12 H12C 109.5
C14 C13 C9 113.3(6)
C14 C13 H13A 108.9
C9 C13 H13A 108.9
C14 C13 H13B 108.9
C9 C13 H13B 108.9
H13A C13 H13B 107.7
N1 C14 C13 113.2(5)
N1 C14 H14A 108.9
C13 C14 H14A 108.9
N1 C14 H14B 108.9
C13 C14 H14B 108.9
H14A C14 H14B 107.8
C16 C15 N1 107.6(5)
C16 C15 C22 129.4(5)
N1 C15 C22 122.5(5)
C15 C16 C17 107.3(5)
C15 C16 C28 125.2(5)
C17 C16 C28 127.3(5)
C18 C17 C16 108.8(5)
C18 C17 C34 127.8(5)
C16 C17 C34 123.4(5)
C17 C18 N1 107.0(5)
C17 C18 C19 132.0(5)
N1 C18 C19 120.6(5)
C18 C19 C20 111.7(5)
C18 C19 C21 111.8(5)
C20 C19 C21 109.9(5)
C18 C19 H19A 107.8
C20 C19 H19A 107.8
C21 C19 H19A 107.8
C19 C20 H20A 109.5
C19 C20 H20B 109.5
H20A C20 H20B 109.5
C19 C20 H20C 109.5
H20A C20 H20C 109.5
H20B C20 H20C 109.5
C19 C21 H21A 109.5
C19 C21 H21B 109.5
H21A C21 H21B 109.5
C19 C21 H21C 109.5
H21A C21 H21C 109.5
H21B C21 H21C 109.5
C27 C22 C23 117.5(5)
C27 C22 C15 119.0(6)
C23 C22 C15 123.4(6)
C24 C23 C22 121.9(6)
C24 C23 H23A 119.1
C22 C23 H23A 119.1
C25 C24 C23 118.4(7)
C25 C24 H24A 120.8
C23 C24 H24A 120.8
C26 C25 C24 122.3(6)
C26 C25 F1 118.9(8)
C24 C25 F1 118.7(8)
C25 C26 C27 119.8(7)
C25 C26 H26A 120.1
C27 C26 H26A 120.1
C26 C27 C22 119.8(7)
C26 C27 H27A 120.1
C22 C27 H27A 120.1
C33 C28 C29 116.4(6)
C33 C28 C16 122.9(6)
C29 C28 C16 120.6(6)
C28 C29 C30 122.3(7)
C28 C29 H29A 118.8
C30 C29 H29A 118.8
C31 C30 C29 119.9(7)
C31 C30 H30A 120.1
C29 C30 H30A 120.1
C30 C31 C32 118.6(7)
C30 C31 H31A 120.7
C32 C31 H31A 120.7
C31 C32 C33 120.6(7)
C31 C32 H32A 119.7
C33 C32 H32A 119.7
C28 C33 C32 122.1(6)
C28 C33 H33A 119.0
C32 C33 H33A 119.0
O5 C34 N2 121.7(6)
O5 C34 C17 122.9(6)
N2 C34 C17 115.4(5)
C40 C35 C36 120.0(6)
C40 C35 N2 116.4(6)
C36 C35 N2 123.5(6)
C35 C36 C37 120.3(7)
C35 C36 H36A 119.8
C37 C36 H36A 119.8
C38 C37 C36 121.2(8)
C38 C37 H37A 119.4
C36 C37 H37A 119.4
C37 C38 C39 118.0(7)
C37 C38 H38A 121.0
C39 C38 H38A 121.0
C38 C39 C40 121.6(7)
C38 C39 H39A 119.2
C40 C39 H39A 119.2
C35 C40 C39 118.8(7)
C35 C40 H40A 120.6
C39 C40 H40A 120.6
C45 O6 C44 121.6(5)
C47 O8 C50 114.8(5)
C50 O9 C49 114.6(5)
C58 N3 C55 109.4(4)
C58 N3 C54 125.2(4)
C55 N3 C54 124.9(4)
C74 N4 C75 125.8(6)
C74 N4 H4A 117.1
C75 N4 H4A 117.1
C44 C41 H41A 109.5
C44 C41 H41B 109.5
H41A C41 H41B 109.5
C44 C41 H41C 109.5
H41A C41 H41C 109.5
H41B C41 H41C 109.5
C44 C42 H42A 109.5
C44 C42 H42B 109.5
H42A C42 H42B 109.5
C44 C42 H42C 109.5
H42A C42 H42C 109.5
H42B C42 H42C 109.5
C44 C43 H43A 109.5
C44 C43 H43B 109.5
H43A C43 H43B 109.5
C44 C43 H43C 109.5
H43A C43 H43C 109.5
H43B C43 H43C 109.5
O6 C44 C42 110.4(6)
O6 C44 C41 109.1(6)
C42 C44 C41 114.5(7)
O6 C44 C43 101.5(6)
C42 C44 C43 110.0(7)
C41 C44 C43 110.7(7)
O7 C45 O6 124.5(6)
O7 C45 C46 123.7(7)
O6 C45 C46 111.7(6)
C45 C46 C47 110.4(5)
C45 C46 H46A 109.6
C47 C46 H46A 109.6
C45 C46 H46B 109.6
C47 C46 H46B 109.6
H46A C46 H46B 108.1
O8 C47 C48 109.4(4)
O8 C47 C46 105.7(5)
C48 C47 C46 113.1(5)
O8 C47 H47A 109.5
C48 C47 H47A 109.5
C46 C47 H47A 109.5
C47 C48 C49 111.6(5)
C47 C48 H48A 109.3
C49 C48 H48A 109.3
C47 C48 H48B 109.3
C49 C48 H48B 109.3
H48A C48 H48B 108.0
O9 C49 C53 106.4(5)
O9 C49 C48 109.4(5)
C53 C49 C48 110.5(5)
O9 C49 H49A 110.2
C53 C49 H49A 110.2
C48 C49 H49A 110.2
O9 C50 O8 108.4(5)
O9 C50 C52 111.7(5)
O8 C50 C52 112.3(5)
O9 C50 C51 106.7(6)
O8 C50 C51 107.1(6)
C52 C50 C51 110.5(6)
C50 C51 H51A 109.5
C50 C51 H51B 109.5
H51A C51 H51B 109.5
C50 C51 H51C 109.5
H51A C51 H51C 109.5
H51B C51 H51C 109.5
C50 C52 H52A 109.5
C50 C52 H52B 109.5
H52A C52 H52B 109.5
C50 C52 H52C 109.5
H52A C52 H52C 109.5
H52B C52 H52C 109.5
C54 C53 C49 115.6(5)
C54 C53 H53A 108.4
C49 C53 H53A 108.4
C54 C53 H53B 108.4
C49 C53 H53B 108.4
H53A C53 H53B 107.4
N3 C54 C53 113.5(5)
N3 C54 H54A 108.9
C53 C54 H54A 108.9
N3 C54 H54B 108.9
C53 C54 H54B 108.9
H54A C54 H54B 107.7
C56 C55 N3 106.7(5)
C56 C55 C62 129.3(5)
N3 C55 C62 123.9(5)
C55 C56 C57 107.6(5)
C55 C56 C68 125.8(5)
C57 C56 C68 126.4(5)
C58 C57 C56 108.5(5)
C58 C57 C74 127.6(5)
C56 C57 C74 123.9(5)
C57 C58 N3 107.9(5)
C57 C58 C59 130.5(5)
N3 C58 C59 121.5(5)
C58 C59 C61 114.4(6)
C58 C59 C60 110.3(5)
C61 C59 C60 110.7(5)
C58 C59 H59A 107.0
C61 C59 H59A 107.0
C60 C59 H59A 107.0
C59 C60 H60A 109.5
C59 C60 H60B 109.5
H60A C60 H60B 109.5
C59 C60 H60C 109.5
H60A C60 H60C 109.5
H60B C60 H60C 109.5
C59 C61 H61A 109.5
C59 C61 H61B 109.5
H61A C61 H61B 109.5
C59 C61 H61C 109.5
H61A C61 H61C 109.5
H61B C61 H61C 109.5
C67 C62 C63 117.5(5)
C67 C62 C55 119.1(6)
C63 C62 C55 123.4(6)
C64 C63 C62 122.5(6)
C64 C63 H63A 118.7
C62 C63 H63A 118.7
C63 C64 C65 117.9(7)
C63 C64 H64A 121.1
C65 C64 H64A 121.1
F2 C65 C64 119.6(8)
F2 C65 C66 117.7(7)
C64 C65 C66 122.7(7)
C67 C66 C65 118.1(7)
C67 C66 H66A 120.9
C65 C66 H66A 120.9
C66 C67 C62 121.1(7)
C66 C67 H67A 119.4
C62 C67 H67A 119.4
C69 C68 C73 118.5(6)
C69 C68 C56 119.8(6)
C73 C68 C56 121.6(6)
C70 C69 C68 121.1(6)
C70 C69 H69A 119.5
C68 C69 H69A 119.5
C69 C70 C71 120.7(7)
C69 C70 H70A 119.6
C71 C70 H70A 119.6
C70 C71 C72 118.5(7)
C70 C71 H71A 120.8
C72 C71 H71A 120.8
C73 C72 C71 121.2(7)
C73 C72 H72A 119.4
C71 C72 H72A 119.4
C72 C73 C68 119.9(7)
C72 C73 H73A 120.0
C68 C73 H73A 120.0
O10 C74 N4 124.5(6)
O10 C74 C57 121.4(6)
N4 C74 C57 114.1(6)
C76 C75 N4 123.2(7)
C76 C75 C80 119.7(6)
N4 C75 C80 117.1(6)
C75 C76 C77 119.4(8)
C75 C76 H76A 120.3
C77 C76 H76A 120.3
C78 C77 C76 119.1(9)
C78 C77 H77A 120.5
C76 C77 H77A 120.5
C79 C78 C77 121.7(10)
C79 C78 H78A 119.2
C77 C78 H78A 119.2
C78 C79 C80 120.1(9)
C78 C79 H79A 119.9
C80 C79 H79A 119.9
C79 C80 C75 120.0(8)
C79 C80 H80A 120.0
C75 C80 H80A 120.0

loop_
_geom_bond_atom_site_label_1
_geom_bond_atom_site_label_2
_geom_bond_distance
O1 C5 1.323(8)
O1 C4 1.496(7)
O2 C5 1.205(7)
O3 C10 1.414(7)
O3 C7 1.448(6)
O4 C10 1.414(7)
O4 C9 1.443(6)
O5 C34 1.241(7)
F1 C25 1.373(7)
N1 C18 1.383(7)
N1 C15 1.385(6)
N1 C14 1.486(7)
N2 C34 1.367(7)
N2 C35 1.420(7)
N2 H2A 0.8600
C1 C4 1.477(9)
C1 H1A 0.9600
C1 H1B 0.9600
C1 H1C 0.9600
C2 C4 1.518(9)
C2 H2B 0.9600
C2 H2C 0.9600
C2 H2D 0.9600
C3 C4 1.496(9)
C3 H3A 0.9600
C3 H3B 0.9600
C3 H3C 0.9600
C5 C6 1.497(8)
C6 C7 1.538(7)
C6 H6A 0.9700
C6 H6B 0.9700
C7 C8 1.518(7)
C7 H7A 0.9800
C8 C9 1.522(7)
C8 H8A 0.9700
C8 H8B 0.9700
C9 C13 1.511(7)
C9 H9A 0.9800
C10 C12 1.518(8)
C10 C11 1.531(7)
C11 H11A 0.9600
C11 H11B 0.9600
C11 H11C 0.9600
C12 H12A 0.9600
C12 H12B 0.9600
C12 H12C 0.9600
C13 C14 1.507(8)
C13 H13A 0.9700
C13 H13B 0.9700
C14 H14A 0.9700
C14 H14B 0.9700
C15 C16 1.375(7)
C15 C22 1.477(7)
C16 C17 1.410(7)
C16 C28 1.473(7)
C17 C18 1.370(7)
C17 C34 1.487(8)
C18 C19 1.500(7)
C19 C20 1.514(9)
C19 C21 1.544(9)
C19 H19A 0.9800
C20 H20A 0.9600
C20 H20B 0.9600
C20 H20C 0.9600
C21 H21A 0.9600
C21 H21B 0.9600
C21 H21C 0.9600
C22 C27 1.392(8)
C22 C23 1.393(8)
C23 C24 1.367(7)
C23 H23A 0.9300
C24 C25 1.350(9)
C24 H24A 0.9300
C25 C26 1.350(10)
C26 C27 1.382(8)
C26 H26A 0.9300
C27 H27A 0.9300
C28 C33 1.367(8)
C28 C29 1.379(8)
C29 C30 1.384(7)
C29 H29A 0.9300
C30 C31 1.369(9)
C30 H30A 0.9300
C31 C32 1.369(8)
C31 H31A 0.9300
C32 C33 1.379(8)
C32 H32A 0.9300
C33 H33A 0.9300
C35 C40 1.371(8)
C35 C36 1.372(8)
C36 C37 1.383(8)
C36 H36A 0.9300
C37 C38 1.371(10)
C37 H37A 0.9300
C38 C39 1.378(10)
C38 H38A 0.9300
C39 C40 1.405(8)
C39 H39A 0.9300
C40 H40A 0.9300
F2 C65 1.359(7)
O6 C45 1.339(7)
O6 C44 1.472(8)
O7 C45 1.204(7)
O8 C47 1.425(6)
O8 C50 1.438(7)
O9 C50 1.436(7)
O9 C49 1.439(6)
O10 C74 1.205(7)
N3 C58 1.391(7)
N3 C55 1.406(6)
N3 C54 1.468(6)
N4 C74 1.330(7)
N4 C75 1.408(7)
N4 H4A 0.8600
C41 C44 1.521(9)
C41 H41A 0.9600
C41 H41B 0.9600
C41 H41C 0.9600
C42 C44 1.500(9)
C42 H42A 0.9600
C42 H42B 0.9600
C42 H42C 0.9600
C43 C44 1.535(9)
C43 H43A 0.9600
C43 H43B 0.9600
C43 H43C 0.9600
C45 C46 1.498(8)
C46 C47 1.504(7)
C46 H46A 0.9700
C46 H46B 0.9700
C47 C48 1.501(6)
C47 H47A 0.9800
C48 C49 1.521(7)
C48 H48A 0.9700
C48 H48B 0.9700
C49 C53 1.512(7)
C49 H49A 0.9800
C50 C52 1.501(8)
C50 C51 1.510(9)
C51 H51A 0.9600
C51 H51B 0.9600
C51 H51C 0.9600
C52 H52A 0.9600
C52 H52B 0.9600
C52 H52C 0.9600
C53 C54 1.498(8)
C53 H53A 0.9700
C53 H53B 0.9700
C54 H54A 0.9700
C54 H54B 0.9700
C55 C56 1.386(7)
C55 C62 1.456(7)
C56 C57 1.433(7)
C56 C68 1.481(7)
C57 C58 1.360(7)
C57 C74 1.525(8)
C58 C59 1.491(7)
C59 C61 1.510(8)
C59 C60 1.552(9)
C59 H59A 0.9800
C60 H60A 0.9600
C60 H60B 0.9600
C60 H60C 0.9600
C61 H61A 0.9600
C61 H61B 0.9600
C61 H61C 0.9600
C62 C67 1.393(8)
C62 C63 1.404(8)
C63 C64 1.361(7)
C63 H63A 0.9300
C64 C65 1.363(9)
C64 H64A 0.9300
C65 C66 1.396(10)
C66 C67 1.377(9)
C66 H66A 0.9300
C67 H67A 0.9300
C68 C69 1.378(8)
C68 C73 1.401(8)
C69 C70 1.375(8)
C69 H69A 0.9300
C70 C71 1.384(9)
C70 H70A 0.9300
C71 C72 1.386(8)
C71 H71A 0.9300
C72 C73 1.378(8)
C72 H72A 0.9300
C73 H73A 0.9300
C75 C76 1.363(9)
C75 C80 1.411(8)
C76 C77 1.407(10)
C76 H76A 0.9300
C77 C78 1.368(13)
C77 H77A 0.9300
C78 C79 1.354(13)
C78 H78A 0.9300
C79 C80 1.356(9)
C79 H79A 0.9300
C80 H80A 0.9300

loop_
_geom_hbond_atom_site_label_D
_geom_hbond_atom_site_label_H
_geom_hbond_atom_site_label_A
_geom_hbond_site_symmetry_A
_geom_hbond_distance_DH
_geom_hbond_distance_HA
_geom_hbond_distance_DA
_geom_hbond_angle_DHA
_geom_hbond_publ_flag
N2 H2A O2 1_655 0.86 2.05 2.899(7) 168 yes
N4 H4A O7 1_455 0.86 2.07 2.914(7) 168 yes

loop_
_geom_torsion_atom_site_label_1
_geom_torsion_atom_site_label_2
_geom_torsion_atom_site_label_3
_geom_torsion_atom_site_label_4
_geom_torsion
C5 O1 C4 C1 -62.9(8)
C5 O1 C4 C3 63.3(8)
C5 O1 C4 C2 -179.3(5)
C4 O1 C5 O2 3.0(10)
C4 O1 C5 C6 -177.5(5)
O2 C5 C6 C7 -114.3(7)
O1 C5 C6 C7 66.2(6)
C10 O3 C7 C8 56.0(6)
C10 O3 C7 C6 177.8(5)
C5 C6 C7 O3 46.2(6)
C5 C6 C7 C8 165.5(5)
O3 C7 C8 C9 -54.3(6)
C6 C7 C8 C9 -171.9(5)
C10 O4 C9 C13 -176.5(5)
C10 O4 C9 C8 -55.7(6)
C7 C8 C9 O4 54.2(6)
C7 C8 C9 C13 172.4(5)
C7 O3 C10 O4 -55.2(6)
C7 O3 C10 C12 71.5(6)
C7 O3 C10 C11 -169.7(5)
C9 O4 C10 O3 55.2(6)
C9 O4 C10 C12 -70.0(6)
C9 O4 C10 C11 168.2(5)
O4 C9 C13 C14 -69.7(6)
C8 C9 C13 C14 171.0(5)
C18 N1 C14 C13 -101.0(6)
C15 N1 C14 C13 70.0(7)
C9 C13 C14 N1 -165.0(4)
C18 N1 C15 C16 -1.9(7)
C14 N1 C15 C16 -174.1(5)
C18 N1 C15 C22 170.2(6)
C14 N1 C15 C22 -2.0(9)
N1 C15 C16 C17 1.3(7)
C22 C15 C16 C17 -170.1(6)
N1 C15 C16 C28 -173.4(5)
C22 C15 C16 C28 15.2(10)
C15 C16 C17 C18 -0.3(7)
C28 C16 C17 C18 174.3(6)
C15 C16 C17 C34 178.1(5)
C28 C16 C17 C34 -7.3(10)
C16 C17 C18 N1 -0.9(7)
C34 C17 C18 N1 -179.2(6)
C16 C17 C18 C19 -173.1(6)
C34 C17 C18 C19 8.7(11)
C15 N1 C18 C17 1.7(7)
C14 N1 C18 C17 173.8(5)
C15 N1 C18 C19 175.0(5)
C14 N1 C18 C19 -12.9(9)
C17 C18 C19 C20 94.3(8)
N1 C18 C19 C20 -77.0(7)
C17 C18 C19 C21 -29.3(10)
N1 C18 C19 C21 159.3(6)
C16 C15 C22 C27 45.3(9)
N1 C15 C22 C27 -124.9(6)
C16 C15 C22 C23 -133.7(7)
N1 C15 C22 C23 56.0(8)
C27 C22 C23 C24 5.0(9)
C15 C22 C23 C24 -175.9(5)
C22 C23 C24 C25 -3.2(9)
C23 C24 C25 C26 -0.3(11)
C23 C24 C25 F1 180.0(6)
C24 C25 C26 C27 1.7(13)
F1 C25 C26 C27 -178.5(6)
C25 C26 C27 C22 0.3(12)
C23 C22 C27 C26 -3.5(9)
C15 C22 C27 C26 177.4(6)
C15 C16 C28 C33 -132.7(7)
C17 C16 C28 C33 53.7(9)
C15 C16 C28 C29 49.7(9)
C17 C16 C28 C29 -123.9(7)
C33 C28 C29 C30 2.3(10)
C16 C28 C29 C30 -180.0(6)
C28 C29 C30 C31 -1.2(10)
C29 C30 C31 C32 -1.3(11)
C30 C31 C32 C33 2.5(11)
C29 C28 C33 C32 -1.1(11)
C16 C28 C33 C32 -178.7(6)
C31 C32 C33 C28 -1.3(12)
C35 N2 C34 O5 0.4(10)
C35 N2 C34 C17 -179.9(5)
C18 C17 C34 O5 89.5(9)
C16 C17 C34 O5 -88.5(8)
C18 C17 C34 N2 -90.2(7)
C16 C17 C34 N2 91.8(7)
C34 N2 C35 C40 -178.1(5)
C34 N2 C35 C36 2.1(9)
C40 C35 C36 C37 1.0(10)
N2 C35 C36 C37 -179.3(5)
C35 C36 C37 C38 0.5(11)
C36 C37 C38 C39 -1.3(13)
C37 C38 C39 C40 0.8(13)
C36 C35 C40 C39 -1.5(9)
N2 C35 C40 C39 178.8(5)
C38 C39 C40 C35 0.6(12)
C45 O6 C44 C42 -59.2(8)
C45 O6 C44 C41 67.4(8)
C45 O6 C44 C43 -175.7(6)
C44 O6 C45 O7 -3.1(10)
C44 O6 C45 C46 172.4(6)
O7 C45 C46 C47 69.0(8)
O6 C45 C46 C47 -106.5(6)
C50 O8 C47 C48 56.8(6)
C50 O8 C47 C46 178.8(4)
C45 C46 C47 O8 52.7(7)
C45 C46 C47 C48 172.4(5)
O8 C47 C48 C49 -51.4(6)
C46 C47 C48 C49 -168.9(5)
C50 O9 C49 C53 -174.3(5)
C50 O9 C49 C48 -54.9(6)
C47 C48 C49 O9 50.6(6)
C47 C48 C49 C53 167.4(5)
C49 O9 C50 O8 57.7(6)
C49 O9 C50 C52 -66.6(7)
C49 O9 C50 C51 172.7(5)
C47 O8 C50 O9 -58.7(6)
C47 O8 C50 C52 65.1(7)
C47 O8 C50 C51 -173.5(5)
O9 C49 C53 C54 -47.4(7)
C48 C49 C53 C54 -166.1(6)
C58 N3 C54 C53 112.1(6)
C55 N3 C54 C53 -58.3(8)
C49 C53 C54 N3 -161.4(5)
C58 N3 C55 C56 0.1(6)
C54 N3 C55 C56 171.8(5)
C58 N3 C55 C62 -177.3(6)
C54 N3 C55 C62 -5.6(9)
N3 C55 C56 C57 -0.6(6)
C62 C55 C56 C57 176.6(6)
N3 C55 C56 C68 173.8(6)
C62 C55 C56 C68 -9.0(10)
C55 C56 C57 C58 0.9(7)
C68 C56 C57 C58 -173.5(6)
C55 C56 C57 C74 -179.0(6)
C68 C56 C57 C74 6.6(10)
C56 C57 C58 N3 -0.8(7)
C74 C57 C58 N3 179.1(6)
C56 C57 C58 C59 175.1(6)
C74 C57 C58 C59 -5.0(11)
C55 N3 C58 C57 0.4(7)
C54 N3 C58 C57 -171.3(5)
C55 N3 C58 C59 -175.9(5)
C54 N3 C58 C59 12.4(9)
C57 C58 C59 C61 27.6(10)
N3 C58 C59 C61 -157.0(6)
C57 C58 C59 C60 -98.0(8)
N3 C58 C59 C60 77.5(7)
C56 C55 C62 C67 -46.7(9)
N3 C55 C62 C67 130.1(6)
C56 C55 C62 C63 133.8(7)
N3 C55 C62 C63 -49.4(8)
C67 C62 C63 C64 -4.0(9)
C55 C62 C63 C64 175.6(5)
C62 C63 C64 C65 2.0(9)
C63 C64 C65 F2 180.0(6)
C63 C64 C65 C66 1.0(11)
F2 C65 C66 C67 179.1(6)
C64 C65 C66 C67 -1.9(13)
C65 C66 C67 C62 -0.2(11)
C63 C62 C67 C66 3.0(9)
C55 C62 C67 C66 -176.6(6)
C55 C56 C68 C69 -55.3(9)
C57 C56 C68 C69 118.1(7)
C55 C56 C68 C73 127.7(7)
C57 C56 C68 C73 -58.9(10)
C73 C68 C69 C70 -4.2(10)
C56 C68 C69 C70 178.7(6)
C68 C69 C70 C71 2.7(11)
C69 C70 C71 C72 -0.4(12)
C70 C71 C72 C73 -0.3(12)
C71 C72 C73 C68 -1.2(13)
C69 C68 C73 C72 3.4(11)
C56 C68 C73 C72 -179.5(7)
C75 N4 C74 O10 2.6(10)
C75 N4 C74 C57 -179.2(5)
C58 C57 C74 O10 -97.0(9)
C56 C57 C74 O10 82.9(9)
C58 C57 C74 N4 84.7(8)
C56 C57 C74 N4 -95.4(7)
C74 N4 C75 C76 -29.9(10)
C74 N4 C75 C80 147.5(6)
N4 C75 C76 C77 -179.5(7)
C80 C75 C76 C77 3.2(11)
C75 C76 C77 C78 -2.6(14)
C76 C77 C78 C79 2.0(17)
C77 C78 C79 C80 -2.1(17)
C78 C79 C80 C75 2.7(12)
C76 C75 C80 C79 -3.3(10)
N4 C75 C80 C79 179.2(6)
